data_1554626
loop_
_publ_author_name
'Zhang, Yahui'
'Yang, Dawei'
'Li, Ying'
'Zhao, Xiangyu'
'Wang, Baomin'
'Qu, Jingping'

_publ_section_title
;
 Biomimetic catalytic oxidative coupling of thiols using thiolate-bridged
 dinuclear metal complexes containing iron in water under mild conditions
;
_journal_issue 22
_journal_name_full 'Catalysis Science &amp; Technology'
_journal_page_first 6492
_journal_paper_doi 10.1039/C9CY01667H
_journal_volume 9
_journal_year 2019
_chemical_formula_sum 'C48 H59 B Fe Ru S3'
_chemical_formula_weight 899.86
_space_group_crystal_system monoclinic
_space_group_IT_number 14
_space_group_name_Hall '-P 2ybc'
_space_group_name_H-M_alt 'P 1 21/c 1'
_atom_sites_solution_hydrogens mixed
_audit_creation_method SHELXL-2014/7
_audit_update_record
;
2018-08-31 deposited with the CCDC.	2019-09-30 downloaded from the CCDC.
;
_cell_angle_alpha 90
_cell_angle_beta 90.6940(10)
_cell_angle_gamma 90
_cell_formula_units_Z 4
_cell_length_a 15.5349(4)
_cell_length_b 15.8332(5)
_cell_length_c 18.3897(5)
_cell_measurement_reflns_used 9996
_cell_measurement_temperature 173(2)
_cell_measurement_theta_max 27.49
_cell_measurement_theta_min 2.22
_cell_volume 4522.9(2)
_computing_cell_refinement 'Bruker SMART'
_computing_data_collection 'Bruker SMART'
_computing_data_reduction 'Bruker SAINT'
_computing_molecular_graphics 'Bruker SHELXTL'
_computing_publication_material 'Bruker SHELXTL'
_computing_structure_refinement 'Bruker SHELXTL'
_computing_structure_solution 'Bruker SHELXTL'
_diffrn_ambient_temperature 173(2)
_diffrn_measured_fraction_theta_full 1.000
_diffrn_measured_fraction_theta_max 1.000
_diffrn_measurement_device_type 'CCD area detector'
_diffrn_measurement_method 'phi and omega scans'
_diffrn_radiation_monochromator graphite
_diffrn_radiation_source 'sealed tube'
_diffrn_radiation_type MoK\a
_diffrn_radiation_wavelength 0.71073
_diffrn_reflns_av_R_equivalents 0.0474
_diffrn_reflns_av_unetI/netI 0.0342
_diffrn_reflns_Laue_measured_fraction_full 1.000
_diffrn_reflns_Laue_measured_fraction_max 1.000
_diffrn_reflns_limit_h_max 18
_diffrn_reflns_limit_h_min -18
_diffrn_reflns_limit_k_max 18
_diffrn_reflns_limit_k_min -18
_diffrn_reflns_limit_l_max 21
_diffrn_reflns_limit_l_min -21
_diffrn_reflns_number 40195
_diffrn_reflns_point_group_measured_fraction_full 1.000
_diffrn_reflns_point_group_measured_fraction_max 1.000
_diffrn_reflns_theta_full 24.996
_diffrn_reflns_theta_max 24.996
_diffrn_reflns_theta_min 2.137
_exptl_absorpt_coefficient_mu 0.824
_exptl_crystal_colour black
_exptl_crystal_density_diffrn 1.321
_exptl_crystal_description block
_exptl_crystal_F_000 1880
_exptl_crystal_size_max 0.250
_exptl_crystal_size_mid 0.210
_exptl_crystal_size_min 0.190
_refine_diff_density_max 0.522
_refine_diff_density_min -0.649
_refine_diff_density_rms 0.068
_refine_ls_extinction_method none
_refine_ls_goodness_of_fit_ref 1.078
_refine_ls_hydrogen_treatment mixed
_refine_ls_matrix_type full
_refine_ls_number_parameters 492
_refine_ls_number_reflns 7975
_refine_ls_number_restraints 1
_refine_ls_restrained_S_all 1.078
_refine_ls_R_factor_all 0.0426
_refine_ls_R_factor_gt 0.0330
_refine_ls_shift/su_max 0.002
_refine_ls_shift/su_mean 0.000
_refine_ls_structure_factor_coef Fsqd
_refine_ls_weighting_details 'w=1/[\s^2^(Fo^2^)+(0.0370P)^2^+4.7612P] where P=(Fo^2^+2Fc^2^)/3'
_refine_ls_weighting_scheme calc
_refine_ls_wR_factor_gt 0.0840
_refine_ls_wR_factor_ref 0.0879
_reflns_Friedel_coverage 0.000
_reflns_number_gt 6801
_reflns_number_total 7975
_reflns_threshold_expression 'I > 2\s(I)'
_cod_data_source_file c9cy01667h2.cif
_cod_data_source_block 3_sq
_cod_original_sg_symbol_H-M 'P 21/c'
_cod_database_code 1554626
_shelx_shelxl_version_number 2014/7
_shelx_space_group_comment
;
The symmetry employed for this shelxl refinement is uniquely defined
by the following loop, which should always be used as a source of
symmetry information in preference to the above space-group names.
They are only intended as comments.
;
_shelx_estimated_absorpt_t_min 0.820
_shelx_estimated_absorpt_t_max 0.859

loop_
_space_group_symop_operation_xyz
'x, y, z'
'-x, y+1/2, -z+1/2'
'-x, -y, -z'
'x, -y-1/2, z-1/2'

loop_
_atom_site_label
_atom_site_type_symbol
_atom_site_fract_x
_atom_site_fract_y
_atom_site_fract_z
_atom_site_U_iso_or_equiv
_atom_site_adp_type
_atom_site_occupancy
_atom_site_site_symmetry_order
_atom_site_calc_flag
_atom_site_refinement_flags_posn
_atom_site_refinement_flags_adp
_atom_site_refinement_flags_occupancy
_atom_site_disorder_assembly
_atom_site_disorder_group
Ru1 Ru 0.14189(2) 1.68732(2) 0.40783(2) 0.02080(10) Uani 0.7491(19) 1 d . . P A 1
Fe1 Fe 0.27526(2) 1.70290(2) 0.31252(2) 0.01923(12) Uani 0.7491(19) 1 d . . P A 1
Fe2 Fe 0.14189(2) 1.68732(2) 0.40783(2) 0.02080(10) Uani 0.2509(19) 1 d . . P A 2
Ru2 Ru 0.27526(2) 1.70290(2) 0.31252(2) 0.01923(12) Uani 0.2509(19) 1 d . . P A 2
S1 S 0.13606(4) 1.67982(5) 0.28613(4) 0.02622(16) Uani 1 1 d . . . . .
S2 S 0.27018(4) 1.75241(4) 0.42724(4) 0.02483(16) Uani 1 1 d . . . . .
S3 S 0.25536(5) 1.83682(4) 0.27451(4) 0.03022(17) Uani 1 1 d . . . . .
C48 C 0.14168(17) 1.31204(16) 0.27130(15) 0.0241(6) Uani 1 1 d . . . . .
H48A H 0.1112 1.3038 0.3152 0.029 Uiso 1 1 calc R U . . .
C37 C 0.17432(16) 1.13493(16) 0.35168(14) 0.0211(6) Uani 1 1 d . . . . .
C35 C 0.30663(19) 1.31662(18) 0.50507(16) 0.0300(6) Uani 1 1 d . . . . .
H35A H 0.2824 1.3234 0.5519 0.036 Uiso 1 1 calc R U . . .
B1 B 0.25146(19) 1.19536(18) 0.31989(16) 0.0208(6) Uani 1 1 d . . . . .
C43 C 0.21541(16) 1.26327(16) 0.25853(14) 0.0201(5) Uani 1 1 d . . . . .
C31 C 0.29777(16) 1.25350(15) 0.38369(14) 0.0204(5) Uani 1 1 d . . . . .
C23 C 0.2603(2) 1.86827(18) 0.42177(17) 0.0372(7) Uani 1 1 d . . . . .
H23A H 0.1994 1.8844 0.4288 0.045 Uiso 1 1 calc R U . . .
H23B H 0.2948 1.8942 0.4615 0.045 Uiso 1 1 calc R U . . .
C36 C 0.26465(17) 1.26651(17) 0.45307(15) 0.0261(6) Uani 1 1 d . . . . .
H36A H 0.2117 1.2404 0.4654 0.031 Uiso 1 1 calc R U . . .
C38 C 0.09642(17) 1.11920(17) 0.31477(14) 0.0241(6) Uani 1 1 d . . . . .
H38A H 0.0855 1.1477 0.2702 0.029 Uiso 1 1 calc R U . . .
C34 C 0.38292(18) 1.35626(18) 0.48869(16) 0.0315(7) Uani 1 1 d . . . . .
H34A H 0.4122 1.3894 0.5242 0.038 Uiso 1 1 calc R U . . .
C41 C 0.12341(18) 1.03519(17) 0.44395(15) 0.0274(6) Uani 1 1 d . . . . .
H41A H 0.1331 1.0073 0.4890 0.033 Uiso 1 1 calc R U . . .
C22 C 0.1397(2) 1.8553(2) 0.27469(19) 0.0440(8) Uani 1 1 d . . . . .
H22A H 0.1200 1.8662 0.3248 0.053 Uiso 1 1 calc DR U . . .
H22B H 0.1251 1.9050 0.2443 0.053 Uiso 1 1 calc R U . . .
C32 C 0.37375(17) 1.29692(17) 0.36887(15) 0.0254(6) Uani 1 1 d . . . . .
H32A H 0.3975 1.2919 0.3217 0.030 Uiso 1 1 calc R U . . .
C25 C 0.32048(16) 1.12850(16) 0.28403(14) 0.0225(6) Uani 1 1 d . . . . .
C11 C 0.13363(18) 1.63284(19) 0.51899(15) 0.0301(6) Uani 1 1 d . . . . .
C14 C 0.01572(17) 1.65935(18) 0.44578(15) 0.0278(6) Uani 1 1 d . . . . .
C5 C 0.41077(17) 1.68758(18) 0.30478(17) 0.0306(7) Uani 1 1 d . . . . .
C45 C 0.22922(19) 1.34187(18) 0.14415(15) 0.0299(6) Uani 1 1 d . . . . .
H45A H 0.2604 1.3521 0.1009 0.036 Uiso 1 1 calc R U . . .
C47 C 0.11156(17) 1.37218(17) 0.22188(16) 0.0283(6) Uani 1 1 d . . . . .
H47A H 0.0607 1.4031 0.2321 0.034 Uiso 1 1 calc R U . . .
C40 C 0.04760(18) 1.02166(17) 0.40541(16) 0.0293(6) Uani 1 1 d . . . . .
H40A H 0.0053 0.9840 0.4233 0.035 Uiso 1 1 calc R U . . .
C46 C 0.15515(19) 1.38708(18) 0.15823(16) 0.0307(7) Uani 1 1 d . . . . .
H46A H 0.1345 1.4280 0.1245 0.037 Uiso 1 1 calc R U . . .
C42 C 0.18542(17) 1.08953(16) 0.41679(15) 0.0246(6) Uani 1 1 d . . . . .
H42A H 0.2377 1.0963 0.4434 0.030 Uiso 1 1 calc R U . . .
C44 C 0.25790(17) 1.28109(18) 0.19381(15) 0.0260(6) Uani 1 1 d . . . . .
H44A H 0.3087 1.2504 0.1831 0.031 Uiso 1 1 calc R U . . .
C2 C 0.31559(17) 1.57640(17) 0.29225(16) 0.0277(6) Uani 1 1 d . . . . .
C1 C 0.37388(17) 1.61622(18) 0.34173(16) 0.0296(6) Uani 1 1 d . . . . .
C39 C 0.03448(18) 1.06376(18) 0.34051(16) 0.0293(6) Uani 1 1 d . . . . .
H39A H -0.0171 1.0548 0.3133 0.035 Uiso 1 1 calc R U . . .
C26 C 0.39872(17) 1.10625(17) 0.31666(16) 0.0276(6) Uani 1 1 d . . . . .
H26A H 0.4148 1.1326 0.3612 0.033 Uiso 1 1 calc R U . . .
C33 C 0.41623(18) 1.34705(18) 0.41979(17) 0.0308(7) Uani 1 1 d . . . . .
H33A H 0.4681 1.3750 0.4073 0.037 Uiso 1 1 calc R U . . .
C29 C 0.3563(2) 1.02659(19) 0.18865(18) 0.0409(8) Uani 1 1 d . . . . .
H29A H 0.3411 0.9995 0.1443 0.049 Uiso 1 1 calc R U . . .
C18 C 0.0136(2) 1.5188(2) 0.37146(19) 0.0467(9) Uani 1 1 d . . . . .
H18A H -0.0355 1.5455 0.3467 0.070 Uiso 1 1 calc R U . . .
H18B H 0.0576 1.5046 0.3357 0.070 Uiso 1 1 calc R U . . .
H18C H -0.0054 1.4672 0.3959 0.070 Uiso 1 1 calc R U . . .
C10 C 0.48204(19) 1.7415(2) 0.3342(2) 0.0474(9) Uani 1 1 d . . . . .
H10A H 0.4931 1.7269 0.3853 0.071 Uiso 1 1 calc R U . . .
H10B H 0.5343 1.7318 0.3060 0.071 Uiso 1 1 calc R U . . .
H10C H 0.4655 1.8011 0.3307 0.071 Uiso 1 1 calc R U . . .
C19 C -0.0650(2) 1.6989(2) 0.41569(18) 0.0422(8) Uani 1 1 d . . . . .
H19A H -0.0736 1.7542 0.4384 0.063 Uiso 1 1 calc R U . . .
H19B H -0.0598 1.7059 0.3630 0.063 Uiso 1 1 calc R U . . .
H19C H -0.1143 1.6623 0.4260 0.063 Uiso 1 1 calc R U . . .
C15 C 0.06707(19) 1.69284(18) 0.50425(15) 0.0303(7) Uani 1 1 d . . . . .
C30 C 0.30076(19) 1.08521(18) 0.21906(16) 0.0311(7) Uani 1 1 d . . . . .
H30A H 0.2475 1.0965 0.1951 0.037 Uiso 1 1 calc R U . . .
C4 C 0.37610(18) 1.68985(17) 0.23271(17) 0.0297(7) Uani 1 1 d . . . . .
C17 C 0.1709(2) 1.4806(2) 0.4796(2) 0.0495(9) Uani 1 1 d . . . . .
H17A H 0.1516 1.4418 0.4412 0.074 Uiso 1 1 calc R U . . .
H17B H 0.2327 1.4913 0.4746 0.074 Uiso 1 1 calc R U . . .
H17C H 0.1600 1.4554 0.5272 0.074 Uiso 1 1 calc R U . . .
C9 C 0.4016(2) 1.7493(2) 0.17399(18) 0.0399(8) Uani 1 1 d . . . . .
H9A H 0.4434 1.7901 0.1934 0.060 Uiso 1 1 calc R U . . .
H9B H 0.4275 1.7175 0.1341 0.060 Uiso 1 1 calc R U . . .
H9C H 0.3506 1.7794 0.1559 0.060 Uiso 1 1 calc R U . . .
C24 C 0.2903(2) 1.90229(19) 0.34991(18) 0.0430(8) Uani 1 1 d . . . . .
H24A H 0.3540 1.9056 0.3505 0.052 Uiso 1 1 calc R U . . .
H24B H 0.2676 1.9602 0.3430 0.052 Uiso 1 1 calc R U . . .
C3 C 0.31674(17) 1.62217(18) 0.22528(16) 0.0286(6) Uani 1 1 d . . . . .
C27 C 0.45425(19) 1.04702(18) 0.28681(19) 0.0383(8) Uani 1 1 d . . . . .
H27A H 0.5069 1.0339 0.3111 0.046 Uiso 1 1 calc R U . . .
C8 C 0.2693(2) 1.5978(2) 0.15671(17) 0.0399(8) Uani 1 1 d . . . . .
H8A H 0.2324 1.5490 0.1663 0.060 Uiso 1 1 calc R U . . .
H8B H 0.2337 1.6453 0.1401 0.060 Uiso 1 1 calc R U . . .
H8C H 0.3108 1.5832 0.1190 0.060 Uiso 1 1 calc R U . . .
C12 C 0.12263(19) 1.56222(18) 0.47292(16) 0.0319(7) Uani 1 1 d . . . . .
C7 C 0.2681(2) 1.49536(19) 0.30414(18) 0.0384(7) Uani 1 1 d . . . . .
H7A H 0.2323 1.4827 0.2612 0.058 Uiso 1 1 calc R U . . .
H7B H 0.3095 1.4495 0.3122 0.058 Uiso 1 1 calc R U . . .
H7C H 0.2313 1.5009 0.3468 0.058 Uiso 1 1 calc R U . . .
C6 C 0.3988(2) 1.5860(2) 0.41570(18) 0.0404(8) Uani 1 1 d . . . . .
H6A H 0.4400 1.6256 0.4378 0.061 Uiso 1 1 calc R U . . .
H6B H 0.3475 1.5823 0.4460 0.061 Uiso 1 1 calc R U . . .
H6C H 0.4255 1.5300 0.4120 0.061 Uiso 1 1 calc R U . . .
C13 C 0.05096(18) 1.57885(18) 0.42677(15) 0.0301(6) Uani 1 1 d . . . . .
C21 C 0.0967(2) 1.7777(2) 0.24458(18) 0.0417(8) Uani 1 1 d . . . . .
H21A H 0.1062 1.7752 0.1915 0.050 Uiso 1 1 calc R U . . .
H21B H 0.0339 1.7820 0.2523 0.050 Uiso 1 1 calc R U . . .
C28 C 0.4337(2) 1.00758(19) 0.22272(19) 0.0423(8) Uani 1 1 d . . . . .
H28A H 0.4720 0.9678 0.2020 0.051 Uiso 1 1 calc R U . . .
C16 C 0.2025(2) 1.6394(2) 0.57692(17) 0.0456(8) Uani 1 1 d . . . . .
H16A H 0.1976 1.6938 0.6019 0.068 Uiso 1 1 calc R U . . .
H16B H 0.1955 1.5935 0.6121 0.068 Uiso 1 1 calc R U . . .
H16C H 0.2593 1.6351 0.5545 0.068 Uiso 1 1 calc R U . . .
C20 C 0.0482(3) 1.7723(2) 0.54593(19) 0.0509(9) Uani 1 1 d . . . . .
H20A H -0.0012 1.8012 0.5235 0.076 Uiso 1 1 calc R U . . .
H20B H 0.0348 1.7580 0.5964 0.076 Uiso 1 1 calc R U . . .
H20C H 0.0985 1.8095 0.5450 0.076 Uiso 1 1 calc R U . . .
H50 H 0.104(2) 1.7827(18) 0.4004(15) 0.057(10) Uiso 1 1 d D . . . .

loop_
_atom_site_aniso_label
_atom_site_aniso_U_11
_atom_site_aniso_U_22
_atom_site_aniso_U_33
_atom_site_aniso_U_23
_atom_site_aniso_U_13
_atom_site_aniso_U_12
Ru1 0.01866(14) 0.02291(15) 0.02089(15) 0.00111(10) 0.00246(9) -0.00207(9)
Fe1 0.01251(18) 0.01903(19) 0.0262(2) -0.00158(13) 0.00118(12) -0.00007(12)
Fe2 0.01866(14) 0.02291(15) 0.02089(15) 0.00111(10) 0.00246(9) -0.00207(9)
Ru2 0.01251(18) 0.01903(19) 0.0262(2) -0.00158(13) 0.00118(12) -0.00007(12)
S1 0.0156(3) 0.0378(4) 0.0253(4) -0.0049(3) -0.0004(3) 0.0014(3)
S2 0.0243(3) 0.0237(4) 0.0263(4) -0.0026(3) -0.0028(3) -0.0025(3)
S3 0.0385(4) 0.0211(3) 0.0311(4) 0.0025(3) 0.0050(3) 0.0022(3)
C48 0.0205(13) 0.0221(14) 0.0297(15) -0.0023(11) 0.0014(11) -0.0052(11)
C37 0.0195(13) 0.0183(13) 0.0256(14) -0.0031(11) 0.0054(11) 0.0016(11)
C35 0.0324(16) 0.0320(16) 0.0255(15) -0.0032(12) -0.0010(12) 0.0053(13)
B1 0.0191(15) 0.0205(15) 0.0228(16) -0.0004(12) 0.0011(12) -0.0022(12)
C43 0.0186(13) 0.0187(13) 0.0230(14) -0.0018(11) -0.0014(10) -0.0046(10)
C31 0.0188(13) 0.0177(13) 0.0246(14) 0.0020(11) -0.0029(11) 0.0037(10)
C23 0.0464(19) 0.0231(15) 0.0420(18) -0.0084(13) 0.0014(15) -0.0035(14)
C36 0.0223(14) 0.0251(14) 0.0308(15) -0.0026(12) 0.0002(11) 0.0003(11)
C38 0.0261(14) 0.0224(14) 0.0239(14) -0.0004(11) -0.0003(11) -0.0014(11)
C34 0.0298(16) 0.0284(15) 0.0360(17) -0.0062(13) -0.0114(13) 0.0028(13)
C41 0.0337(16) 0.0235(14) 0.0252(15) 0.0013(11) 0.0086(12) 0.0039(12)
C22 0.047(2) 0.0412(19) 0.0436(19) 0.0006(15) -0.0041(16) 0.0247(16)
C32 0.0239(14) 0.0234(14) 0.0288(15) -0.0007(11) 0.0036(12) -0.0006(11)
C25 0.0209(13) 0.0183(13) 0.0285(14) 0.0041(11) 0.0060(11) -0.0035(11)
C11 0.0302(15) 0.0342(16) 0.0260(15) 0.0090(13) 0.0080(12) 0.0050(13)
C14 0.0249(14) 0.0328(16) 0.0258(15) 0.0045(12) 0.0051(12) 0.0031(12)
C5 0.0154(13) 0.0286(15) 0.0479(19) -0.0030(13) 0.0018(12) 0.0011(11)
C45 0.0357(16) 0.0294(15) 0.0244(15) 0.0021(12) -0.0017(12) -0.0072(13)
C47 0.0220(14) 0.0192(14) 0.0436(17) -0.0018(12) -0.0062(12) 0.0000(11)
C40 0.0275(15) 0.0241(14) 0.0364(16) -0.0041(13) 0.0118(13) -0.0046(12)
C46 0.0364(16) 0.0227(14) 0.0327(16) 0.0048(12) -0.0117(13) -0.0057(13)
C42 0.0220(14) 0.0236(14) 0.0282(15) -0.0009(12) 0.0008(11) 0.0006(11)
C44 0.0218(14) 0.0275(15) 0.0288(15) -0.0002(12) -0.0013(11) 0.0008(12)
C2 0.0230(14) 0.0218(14) 0.0385(17) -0.0055(12) 0.0020(12) 0.0007(11)
C1 0.0203(14) 0.0256(15) 0.0427(17) -0.0019(13) -0.0031(12) 0.0038(12)
C39 0.0251(14) 0.0279(15) 0.0348(16) -0.0050(13) 0.0005(12) -0.0041(12)
C26 0.0243(14) 0.0214(14) 0.0371(16) 0.0020(12) 0.0053(12) -0.0013(11)
C33 0.0213(14) 0.0263(15) 0.0447(18) -0.0034(13) 0.0002(13) -0.0031(12)
C29 0.057(2) 0.0270(16) 0.0395(18) -0.0093(14) 0.0166(16) -0.0081(15)
C18 0.048(2) 0.045(2) 0.048(2) -0.0097(16) 0.0152(16) -0.0199(16)
C10 0.0216(16) 0.044(2) 0.077(3) -0.0014(18) -0.0066(16) -0.0083(14)
C19 0.0290(17) 0.057(2) 0.0410(19) 0.0105(16) 0.0026(14) 0.0090(15)
C15 0.0370(17) 0.0301(16) 0.0240(15) 0.0025(12) 0.0073(12) 0.0073(13)
C30 0.0355(16) 0.0271(15) 0.0310(16) -0.0025(13) 0.0049(13) -0.0038(13)
C4 0.0205(14) 0.0259(15) 0.0428(18) -0.0002(13) 0.0094(12) 0.0045(12)
C17 0.056(2) 0.0310(17) 0.062(2) 0.0185(16) 0.0257(18) 0.0149(16)
C9 0.0310(17) 0.0380(18) 0.051(2) 0.0055(15) 0.0206(15) 0.0031(14)
C24 0.062(2) 0.0188(15) 0.048(2) -0.0053(14) 0.0025(17) -0.0033(15)
C3 0.0210(14) 0.0283(15) 0.0366(16) -0.0064(13) 0.0063(12) 0.0028(12)
C27 0.0266(15) 0.0248(15) 0.064(2) 0.0051(15) 0.0131(15) 0.0005(13)
C8 0.0427(18) 0.0437(19) 0.0334(17) -0.0096(14) 0.0047(14) 0.0017(15)
C12 0.0334(16) 0.0246(15) 0.0382(17) 0.0094(13) 0.0146(13) 0.0053(13)
C7 0.0438(19) 0.0262(16) 0.0451(19) -0.0040(14) 0.0017(15) -0.0063(14)
C6 0.0364(17) 0.0354(18) 0.049(2) 0.0011(15) -0.0135(15) 0.0041(14)
C13 0.0322(16) 0.0278(15) 0.0305(16) 0.0022(12) 0.0122(12) -0.0059(13)
C21 0.0311(17) 0.059(2) 0.0350(18) 0.0041(16) -0.0069(14) 0.0174(16)
C28 0.0428(19) 0.0231(16) 0.062(2) -0.0032(15) 0.0270(17) 0.0019(14)
C16 0.045(2) 0.061(2) 0.0307(18) 0.0107(16) -0.0042(15) 0.0087(17)
C20 0.065(2) 0.045(2) 0.042(2) -0.0117(16) 0.0006(17) 0.0220(18)

loop_
_atom_type_symbol
_atom_type_description
_atom_type_scat_dispersion_real
_atom_type_scat_dispersion_imag
_atom_type_scat_source
C C 0.0033 0.0016 'International Tables Vol C Tables 4.2.6.8 and 6.1.1.4'
H H 0.0000 0.0000 'International Tables Vol C Tables 4.2.6.8 and 6.1.1.4'
B B 0.0013 0.0007 'International Tables Vol C Tables 4.2.6.8 and 6.1.1.4'
S S 0.1246 0.1234 'International Tables Vol C Tables 4.2.6.8 and 6.1.1.4'
Fe Fe 0.3463 0.8444 'International Tables Vol C Tables 4.2.6.8 and 6.1.1.4'
Ru Ru -1.2594 0.8363 'International Tables Vol C Tables 4.2.6.8 and 6.1.1.4'

loop_
_geom_angle_atom_site_label_1
_geom_angle_atom_site_label_2
_geom_angle_atom_site_label_3
_geom_angle
C15 Ru1 C14 39.23(11)
C15 Ru1 C11 38.18(10)
C14 Ru1 C11 63.62(11)
C15 Ru1 S1 144.68(9)
C14 Ru1 S1 106.81(8)
C11 Ru1 S1 153.50(8)
C15 Ru1 C13 63.51(11)
C14 Ru1 C13 37.97(11)
C11 Ru1 C13 61.25(11)
S1 Ru1 C13 95.51(8)
C15 Ru1 S2 109.70(9)
C14 Ru1 S2 148.35(8)
C11 Ru1 S2 95.28(8)
S1 Ru1 S2 101.89(3)
C13 Ru1 S2 150.84(8)
C15 Ru1 C12 62.25(10)
C14 Ru1 C12 62.14(10)
C11 Ru1 C12 35.98(11)
S1 Ru1 C12 117.57(8)
C13 Ru1 C12 35.90(11)
S2 Ru1 C12 115.00(8)
C15 Ru1 Fe1 162.05(8)
C14 Ru1 Fe1 158.70(8)
C11 Ru1 Fe1 132.47(7)
S1 Ru1 Fe1 52.273(18)
C13 Ru1 Fe1 130.35(7)
S2 Ru1 Fe1 52.429(19)
C12 Ru1 Fe1 120.44(7)
C1 Fe1 C5 39.67(11)
C1 Fe1 C2 39.09(11)
C5 Fe1 C2 65.66(11)
C1 Fe1 C3 65.38(11)
C5 Fe1 C3 65.00(11)
C2 Fe1 C3 38.93(11)
C1 Fe1 C4 65.45(11)
C5 Fe1 C4 38.74(12)
C2 Fe1 C4 64.93(11)
C3 Fe1 C4 38.31(10)
C1 Fe1 S1 129.91(8)
C5 Fe1 S1 157.07(8)
C2 Fe1 S1 95.38(8)
C3 Fe1 S1 92.21(8)
C4 Fe1 S1 122.75(8)
C1 Fe1 S3 141.59(8)
C5 Fe1 S3 102.65(8)
C2 Fe1 S3 150.37(8)
C3 Fe1 S3 111.61(8)
C4 Fe1 S3 88.70(8)
S1 Fe1 S3 87.59(3)
C1 Fe1 S2 91.22(8)
C5 Fe1 S2 98.53(9)
C2 Fe1 S2 120.27(8)
C3 Fe1 S2 156.53(8)
C4 Fe1 S2 134.46(8)
S1 Fe1 S2 102.41(3)
S3 Fe1 S2 87.52(3)
C1 Fe1 Ru1 109.21(8)
C5 Fe1 Ru1 142.13(9)
C2 Fe1 Ru1 104.66(8)
C3 Fe1 Ru1 131.11(8)
C4 Fe1 Ru1 168.99(8)
S1 Fe1 Ru1 52.325(19)
S3 Fe1 Ru1 100.44(2)
S2 Fe1 Ru1 52.925(19)
C15 Fe2 C14 39.23(11)
C15 Fe2 C11 38.18(10)
C14 Fe2 C11 63.62(11)
C15 Fe2 S1 144.68(9)
C14 Fe2 S1 106.81(8)
C11 Fe2 S1 153.50(8)
C15 Fe2 C13 63.51(11)
C14 Fe2 C13 37.97(11)
C11 Fe2 C13 61.25(11)
S1 Fe2 C13 95.51(8)
C15 Fe2 S2 109.70(9)
C14 Fe2 S2 148.35(8)
C11 Fe2 S2 95.28(8)
S1 Fe2 S2 101.89(3)
C13 Fe2 S2 150.84(8)
C15 Fe2 C12 62.25(10)
C14 Fe2 C12 62.14(10)
C11 Fe2 C12 35.98(11)
S1 Fe2 C12 117.57(8)
C13 Fe2 C12 35.90(11)
S2 Fe2 C12 115.00(8)
C15 Fe2 Ru2 162.05(8)
C14 Fe2 Ru2 158.70(8)
C11 Fe2 Ru2 132.47(7)
S1 Fe2 Ru2 52.273(18)
C13 Fe2 Ru2 130.35(7)
S2 Fe2 Ru2 52.429(19)
C12 Fe2 Ru2 120.44(7)
C1 Ru2 C5 39.67(11)
C1 Ru2 C2 39.09(11)
C5 Ru2 C2 65.66(11)
C1 Ru2 C3 65.38(11)
C5 Ru2 C3 65.00(11)
C2 Ru2 C3 38.93(11)
C1 Ru2 C4 65.45(11)
C5 Ru2 C4 38.74(12)
C2 Ru2 C4 64.93(11)
C3 Ru2 C4 38.31(10)
C1 Ru2 S1 129.91(8)
C5 Ru2 S1 157.07(8)
C2 Ru2 S1 95.38(8)
C3 Ru2 S1 92.21(8)
C4 Ru2 S1 122.75(8)
C1 Ru2 S3 141.59(8)
C5 Ru2 S3 102.65(8)
C2 Ru2 S3 150.37(8)
C3 Ru2 S3 111.61(8)
C4 Ru2 S3 88.70(8)
S1 Ru2 S3 87.59(3)
C1 Ru2 S2 91.22(8)
C5 Ru2 S2 98.53(9)
C2 Ru2 S2 120.27(8)
C3 Ru2 S2 156.53(8)
C4 Ru2 S2 134.46(8)
S1 Ru2 S2 102.41(3)
S3 Ru2 S2 87.52(3)
C1 Ru2 Fe2 109.21(8)
C5 Ru2 Fe2 142.13(9)
C2 Ru2 Fe2 104.66(8)
C3 Ru2 Fe2 131.11(8)
C4 Ru2 Fe2 168.99(8)
S1 Ru2 Fe2 52.325(19)
S3 Ru2 Fe2 100.44(2)
S2 Ru2 Fe2 52.925(19)
C21 S1 Ru2 105.63(11)
C21 S1 Fe1 105.63(11)
C21 S1 Ru1 112.41(11)
Fe1 S1 Ru1 75.40(2)
C21 S1 Fe2 112.41(11)
Ru2 S1 Fe2 75.40(2)
C23 S2 Ru2 107.39(10)
C23 S2 Fe1 107.39(10)
C23 S2 Ru1 111.79(11)
Fe1 S2 Ru1 74.65(2)
C23 S2 Fe2 111.79(11)
Ru2 S2 Fe2 74.65(2)
C24 S3 C22 101.16(16)
C24 S3 Fe1 105.23(11)
C22 S3 Fe1 106.42(12)
C24 S3 Ru2 105.23(11)
C22 S3 Ru2 106.42(12)
C47 C48 C43 122.4(3)
C38 C37 C42 114.7(2)
C38 C37 B1 124.0(2)
C42 C37 B1 121.2(2)
C34 C35 C36 120.3(3)
C37 B1 C31 112.6(2)
C37 B1 C43 112.3(2)
C31 B1 C43 105.3(2)
C37 B1 C25 104.4(2)
C31 B1 C25 111.2(2)
C43 B1 C25 111.2(2)
C44 C43 C48 115.2(2)
C44 C43 B1 123.6(2)
C48 C43 B1 121.0(2)
C36 C31 C32 115.3(2)
C36 C31 B1 124.7(2)
C32 C31 B1 119.9(2)
C24 C23 S2 112.2(2)
C35 C36 C31 122.3(3)
C39 C38 C37 123.0(3)
C35 C34 C33 119.0(3)
C40 C41 C42 120.1(3)
C21 C22 S3 107.6(2)
C33 C32 C31 123.1(3)
C26 C25 C30 114.9(3)
C26 C25 B1 123.9(2)
C30 C25 B1 121.1(2)
C12 C11 C15 109.3(3)
C12 C11 C16 124.0(3)
C15 C11 C16 126.6(3)
C12 C11 Fe2 76.32(16)
C15 C11 Fe2 67.48(15)
C16 C11 Fe2 125.1(2)
C12 C11 Ru1 76.32(16)
C15 C11 Ru1 67.48(15)
C16 C11 Ru1 125.1(2)
C13 C14 C15 107.5(2)
C13 C14 C19 127.0(3)
C15 C14 C19 125.3(3)
C13 C14 Ru1 75.51(16)
C15 C14 Ru1 70.33(16)
C19 C14 Ru1 124.0(2)
C13 C14 Fe2 75.51(16)
C15 C14 Fe2 70.33(16)
C19 C14 Fe2 124.0(2)
C4 C5 C1 108.1(2)
C4 C5 C10 126.3(3)
C1 C5 C10 125.0(3)
C4 C5 Fe1 72.29(16)
C1 C5 Fe1 70.00(15)
C10 C5 Fe1 129.8(2)
C4 C5 Ru2 72.29(16)
C1 C5 Ru2 70.00(15)
C10 C5 Ru2 129.8(2)
C46 C45 C44 119.6(3)
C46 C47 C48 120.4(3)
C41 C40 C39 119.0(3)
C45 C46 C47 119.3(3)
C41 C42 C37 123.0(3)
C43 C44 C45 123.1(3)
C1 C2 C3 108.2(2)
C1 C2 C7 126.7(3)
C3 C2 C7 124.9(3)
C1 C2 Fe1 70.02(16)
C3 C2 Fe1 71.41(16)
C7 C2 Fe1 129.2(2)
C1 C2 Ru2 70.02(16)
C3 C2 Ru2 71.41(16)
C7 C2 Ru2 129.2(2)
C2 C1 C5 107.4(3)
C2 C1 C6 126.7(3)
C5 C1 C6 125.6(3)
C2 C1 Ru2 70.89(15)
C5 C1 Ru2 70.33(15)
C6 C1 Ru2 128.2(2)
C2 C1 Fe1 70.89(15)
C5 C1 Fe1 70.33(15)
C6 C1 Fe1 128.2(2)
C40 C39 C38 120.3(3)
C27 C26 C25 122.8(3)
C34 C33 C32 119.9(3)
C28 C29 C30 120.3(3)
C11 C15 C14 107.0(3)
C11 C15 C20 127.3(3)
C14 C15 C20 125.6(3)
C11 C15 Ru1 74.34(16)
C14 C15 Ru1 70.44(16)
C20 C15 Ru1 124.7(2)
C11 C15 Fe2 74.34(16)
C14 C15 Fe2 70.44(16)
C20 C15 Fe2 124.7(2)
C29 C30 C25 122.5(3)
C3 C4 C5 108.0(3)
C3 C4 C9 125.8(3)
C5 C4 C9 126.1(3)
C3 C4 Fe1 70.33(16)
C5 C4 Fe1 68.97(16)
C9 C4 Fe1 129.1(2)
C3 C4 Ru2 70.33(16)
C5 C4 Ru2 68.97(16)
C9 C4 Ru2 129.1(2)
C23 C24 S3 112.0(2)
C4 C3 C2 108.4(3)
C4 C3 C8 125.9(3)
C2 C3 C8 125.6(3)
C4 C3 Ru2 71.36(16)
C2 C3 Ru2 69.67(16)
C8 C3 Ru2 128.9(2)
C4 C3 Fe1 71.36(16)
C2 C3 Fe1 69.67(16)
C8 C3 Fe1 128.9(2)
C28 C27 C26 120.5(3)
C11 C12 C13 107.5(2)
C11 C12 C17 125.2(3)
C13 C12 C17 126.8(3)
C11 C12 Fe2 67.71(16)
C13 C12 Fe2 68.90(16)
C17 C12 Fe2 134.9(2)
C11 C12 Ru1 67.71(16)
C13 C12 Ru1 68.90(16)
C17 C12 Ru1 134.9(2)
C12 C13 C14 108.6(3)
C12 C13 C18 125.6(3)
C14 C13 C18 125.6(3)
C12 C13 Ru1 75.20(16)
C14 C13 Ru1 66.52(15)
C18 C13 Ru1 127.9(2)
C12 C13 Fe2 75.20(16)
C14 C13 Fe2 66.52(15)
C18 C13 Fe2 127.9(2)
C22 C21 S1 113.2(2)
C27 C28 C29 118.9(3)

loop_
_geom_bond_atom_site_label_1
_geom_bond_atom_site_label_2
_geom_bond_distance
Ru1 C15 2.134(3)
Ru1 C14 2.135(3)
Ru1 C11 2.224(3)
Ru1 S1 2.2420(7)
Ru1 C13 2.254(3)
Ru1 S2 2.2680(7)
Ru1 C12 2.335(3)
Ru1 Fe1 2.7411(4)
Fe1 C1 2.121(3)
Fe1 C5 2.126(3)
Fe1 C2 2.133(3)
Fe1 C3 2.156(3)
Fe1 C4 2.169(3)
Fe1 S1 2.2404(7)
Fe1 S3 2.2528(8)
Fe1 S2 2.2530(7)
Fe2 C15 2.134(3)
Fe2 C14 2.135(3)
Fe2 C11 2.224(3)
Fe2 S1 2.2420(7)
Fe2 C13 2.254(3)
Fe2 S2 2.2680(7)
Fe2 C12 2.335(3)
Fe2 Ru2 2.7411(4)
Ru2 C1 2.121(3)
Ru2 C5 2.126(3)
Ru2 C2 2.133(3)
Ru2 C3 2.156(3)
Ru2 C4 2.169(3)
Ru2 S1 2.2404(7)
Ru2 S3 2.2528(8)
Ru2 S2 2.2530(7)
S1 C21 1.830(3)
S2 C23 1.844(3)
S3 C24 1.809(3)
S3 C22 1.821(3)
C48 C47 1.393(4)
C48 C43 1.404(4)
C37 C38 1.403(4)
C37 C42 1.405(4)
C37 B1 1.646(4)
C35 C34 1.378(4)
C35 C36 1.398(4)
B1 C31 1.650(4)
B1 C43 1.652(4)
B1 C25 1.650(4)
C43 C44 1.397(4)
C31 C36 1.397(4)
C31 C32 1.396(4)
C23 C24 1.506(4)
C38 C39 1.390(4)
C34 C33 1.382(4)
C41 C40 1.384(4)
C41 C42 1.389(4)
C22 C21 1.502(5)
C32 C33 1.388(4)
C25 C26 1.394(4)
C25 C30 1.408(4)
C11 C12 1.412(4)
C11 C15 1.428(4)
C11 C16 1.504(4)
C14 C13 1.432(4)
C14 C15 1.433(4)
C14 C19 1.501(4)
C5 C4 1.425(4)
C5 C1 1.441(4)
C5 C10 1.494(4)
C45 C46 1.382(4)
C45 C44 1.396(4)
C47 C46 1.380(4)
C40 C39 1.380(4)
C2 C1 1.423(4)
C2 C3 1.429(4)
C2 C7 1.498(4)
C1 C6 1.489(4)
C26 C27 1.392(4)
C29 C28 1.381(5)
C29 C30 1.390(4)
C18 C13 1.503(4)
C15 C20 1.504(4)
C4 C3 1.419(4)
C4 C9 1.490(4)
C17 C12 1.498(4)
C3 C8 1.503(4)
C27 C28 1.368(5)
C12 C13 1.416(4)
